data_1534249
loop_
_publ_author_name
'Belokoneva, E.L.'
'Ivanova, A.G.'
'Stefanovich, S.Yu.'
'Dimitrova, O.V.'
'Kurazhkovskaya, V.S.'

_publ_section_title
;
 New Ln (B6 O9 (O H)3) (Ln= Sm- Lu) borates: structure properties, and
 structural relation to cationic Li4 (B7 O12) Cl conductors (Li-boracites)
;
_journal_name_full Kristallografiya
_journal_page_first 681
_journal_page_last 691
_journal_volume 49
_journal_year 2004
_chemical_formula_sum 'B6 H3 Ho O12'
_chemical_name_systematic 'Ho (B6 O9 (O H)3)'
_space_group_IT_number 161
_symmetry_space_group_name_Hall 'R 3 -2"c'
_symmetry_space_group_name_H-M 'R 3 c :H'
_cell_angle_alpha 90
_cell_angle_beta 90
_cell_angle_gamma 120
_cell_formula_units_Z 6
_cell_length_a 8.385
_cell_length_b 8.385
_cell_length_c 20.71
_cell_volume 1261.005
_citation_journal_id_ASTM KRISAJ
_cod_data_source_file Belokoneva_KRISAJ_2004_533.cif
_cod_data_source_block H3B6Ho1O12
_cod_original_formula_sum 'H3 B6 Ho1 O12'
_cod_database_code 1534249

loop_
_symmetry_equiv_pos_as_xyz
x,y,z
-y,x-y,z
-x+y,-x,z
-y,-x,z+1/2
x,x-y,z+1/2
-x+y,y,z+1/2
x+2/3,y+1/3,z+1/3
-y+2/3,x-y+1/3,z+1/3
-x+y+2/3,-x+1/3,z+1/3
-y+2/3,-x+1/3,z+5/6
x+2/3,x-y+1/3,z+5/6
-x+y+2/3,y+1/3,z+5/6
x+1/3,y+2/3,z+2/3
-y+1/3,x-y+2/3,z+2/3
-x+y+1/3,-x+2/3,z+2/3
-y+1/3,-x+2/3,z+7/6
x+1/3,x-y+2/3,z+7/6
-x+y+1/3,y+2/3,z+7/6

loop_
_atom_site_label
_atom_site_type_symbol
_atom_site_fract_x
_atom_site_fract_y
_atom_site_fract_z
_atom_site_occupancy
_atom_site_U_iso_or_equiv
O1 O-2 0.4322 0.1612 0.2577 1 0.0
O4 O-2 0.1348 0.3335 0.2991 1 0.0
B2 B+3 0.2445 0.0101 0.1328 1 0.0
O3 O-2 0.0887 0.2241 0.0807 1 0.0
B1 B+3 0.3701 0.0401 0.9148 1 0.0
Ho1 Ho+3 0 0 0 1 0.0
O2 O-2 0.4238 0.0111 0.8497 1 0.0
